data_2217508
loop_
_publ_author_name
'Mague, Joel T.'
'Linhardt, Lisa'
'Medina, Iliana'
'Sattler, Daniel J.'
'Fink, Mark J.'

_publ_section_title
;
 Triclinic form of 1,2,4,5-tetracyclohexylbenzene
;
_journal_coeditor_code GK2128
_journal_issue 2
_journal_name_full 'Acta Crystallographica Section E'
_journal_page_first o376
_journal_page_last o376
_journal_paper_doi 10.1107/S1600536807067578
_journal_volume 64
_journal_year 2008
_chemical_formula_iupac 'C30 H46'
_chemical_formula_moiety 'C30 H46'
_chemical_formula_sum 'C30 H46'
_chemical_formula_weight 406.67
_chemical_name_systematic
;
1,2,4,5-tetracyclohexylbenzene
;
_space_group_IT_number 2
_symmetry_cell_setting triclinic
_symmetry_space_group_name_Hall '-P 1'
_symmetry_space_group_name_H-M 'P -1'
_atom_sites_solution_hydrogens geom
_atom_sites_solution_primary direct
_atom_sites_solution_secondary difmap
_audit_creation_method SHELXL-97
_cell_angle_alpha 91.164(2)
_cell_angle_beta 94.815(2)
_cell_angle_gamma 106.336(3)
_cell_formula_units_Z 1
_cell_length_a 6.0140(10)
_cell_length_b 10.0010(10)
_cell_length_c 10.513(2)
_cell_measurement_reflns_used 2522
_cell_measurement_temperature 100(2)
_cell_measurement_theta_max 28.268
_cell_measurement_theta_min 2.815
_cell_volume 604.01(16)
_computing_cell_refinement 'SAINT-Plus (Bruker, 2004)'
_computing_data_collection 'SMART (Bruker, 2000)'
_computing_data_reduction 'SAINT-Plus (Bruker, 2004)'
_computing_molecular_graphics 'SHELXTL (Bruker, 2000)'
_computing_publication_material 'SHELXTL (Bruker, 2000)'
_computing_structure_refinement 'SHELXL97 (Sheldrick, 1997)'
_computing_structure_solution 'SHELXS97 (Sheldrick, 1997)'
_diffrn_ambient_temperature 100(2)
_diffrn_detector_area_resol_mean 0
_diffrn_measured_fraction_theta_full 0.991
_diffrn_measured_fraction_theta_max 0.991
_diffrn_measurement_device_type 'Bruker SMART APEX CCD area-detector'
_diffrn_measurement_method \w
_diffrn_radiation_monochromator graphite
_diffrn_radiation_source 'fine-focus sealed tube'
_diffrn_radiation_type MoK\a
_diffrn_radiation_wavelength 0.71073
_diffrn_reflns_av_R_equivalents 0.0230
_diffrn_reflns_av_sigmaI/netI 0.0395
_diffrn_reflns_limit_h_max 7
_diffrn_reflns_limit_h_min -7
_diffrn_reflns_limit_k_max 12
_diffrn_reflns_limit_k_min -12
_diffrn_reflns_limit_l_max 12
_diffrn_reflns_limit_l_min -12
_diffrn_reflns_number 4730
_diffrn_reflns_theta_full 25.99
_diffrn_reflns_theta_max 25.99
_diffrn_reflns_theta_min 1.95
_diffrn_standards_decay_% 0
_diffrn_standards_interval_count 0
_diffrn_standards_interval_time 0
_diffrn_standards_number 0
_exptl_absorpt_coefficient_mu 0.062
_exptl_absorpt_correction_T_max 0.9927
_exptl_absorpt_correction_T_min 0.9402
_exptl_absorpt_correction_type multi-scan
_exptl_absorpt_process_details '(SADABS; Sheldrick, 2002)'
_exptl_crystal_colour Colorless
_exptl_crystal_density_diffrn 1.118
_exptl_crystal_density_method 'not measured'
_exptl_crystal_description Plate
_exptl_crystal_F_000 226
_exptl_crystal_size_max 0.20
_exptl_crystal_size_mid 0.13
_exptl_crystal_size_min 0.10
_refine_diff_density_max 0.441
_refine_diff_density_min -0.255
_refine_ls_extinction_method none
_refine_ls_goodness_of_fit_ref 1.030
_refine_ls_hydrogen_treatment constr
_refine_ls_matrix_type full
_refine_ls_number_parameters 136
_refine_ls_number_reflns 2363
_refine_ls_number_restraints 0
_refine_ls_restrained_S_all 1.030
_refine_ls_R_factor_all 0.0734
_refine_ls_R_factor_gt 0.0565
_refine_ls_shift/su_max 0.000
_refine_ls_shift/su_mean 0.000
_refine_ls_structure_factor_coef Fsqd
_refine_ls_weighting_details 'calc w=1/[\s^2^(Fo^2^)+(0.0804P)^2^+0.1811P] where P=(Fo^2^+2Fc^2^)/3'
_refine_ls_weighting_scheme calc
_refine_ls_wR_factor_gt 0.1373
_refine_ls_wR_factor_ref 0.1467
_reflns_number_gt 1862
_reflns_number_total 2363
_reflns_threshold_expression I>2\s(I)
_cod_data_source_file gk2128.cif
_cod_data_source_block I
_cod_depositor_comments
;
The following automatic conversions were performed:
'_symmetry_cell_setting' value 'Triclinic' changed to 'triclinic'
according to '/home/saulius/struct/CIF-dictionaries/cif_core.dic'
dictionary named 'cif_core.dic' version 2.4.1 from 2010-06-29.

Automatic conversion script
Id: cif_fix_enum 1527 2010-12-29 10:47:43Z saulius 

The following automatic conversions were performed:

'_symmetry_cell_setting' value 'Triclinic' changed to 'triclinic'
according to /home/saulius/struct/CIF-dictionaries/cif_core.dic
dictionary named 'cif_core.dic' version 2.4.1 from 2010-06-29.

Automatic conversion script
Id: cif_fix_values 1715 2011-07-08 13:25:40Z adriana 
;
_cod_database_code 2217508
_cod_database_fobs_code 2217508

loop_
_symmetry_equiv_pos_as_xyz
'x, y, z'
'-x, -y, -z'

loop_
_atom_site_type_symbol
_atom_site_label
_atom_site_fract_x
_atom_site_fract_y
_atom_site_fract_z
_atom_site_U_iso_or_equiv
_atom_site_adp_type
_atom_site_calc_flag
_atom_site_refinement_flags
_atom_site_occupancy
C C1 0.1622(3) 0.08720(17) 0.92456(15) 0.0140(4) Uani d . 1
C C2 0.0316(3) -0.04621(17) 0.87681(15) 0.0141(4) Uani d . 1
C C3 -0.1264(3) -0.12910(17) 0.95305(15) 0.0147(4) Uani d . 1
H H3 -0.2148 -0.2192 0.9199 0.018 Uiso calc R 1
C C4 0.0526(3) -0.10585(17) 0.74528(15) 0.0147(4) Uani d . 1
H H4 0.1660 -0.0318 0.7022 0.018 Uiso calc R 1
C C5 0.1482(3) -0.23296(18) 0.75408(16) 0.0179(4) Uani d . 1
H H5A 0.3031 -0.2056 0.8033 0.021 Uiso calc R 1
H H5B 0.0431 -0.3065 0.8002 0.021 Uiso calc R 1
C C6 0.1695(3) -0.29087(19) 0.62131(16) 0.0207(4) Uani d . 1
H H6A 0.2875 -0.2207 0.5789 0.025 Uiso calc R 1
H H6B 0.2235 -0.3754 0.6301 0.025 Uiso calc R 1
C C7 -0.0612(3) -0.32752(18) 0.53844(16) 0.0211(4) Uani d . 1
H H7A -0.1747 -0.4051 0.5756 0.025 Uiso calc R 1
H H7B -0.0386 -0.3589 0.4518 0.025 Uiso calc R 1
C C8 -0.1570(3) -0.20179(19) 0.52917(16) 0.0201(4) Uani d . 1
H H8A -0.3118 -0.2296 0.4798 0.024 Uiso calc R 1
H H8B -0.0522 -0.1283 0.4829 0.024 Uiso calc R 1
C C9 -0.1790(3) -0.14328(18) 0.66175(15) 0.0178(4) Uani d . 1
H H9A -0.2333 -0.0590 0.6525 0.021 Uiso calc R 1
H H9B -0.2969 -0.2133 0.7043 0.021 Uiso calc R 1
C C10 0.3406(3) 0.18370(17) 0.84830(15) 0.0146(4) Uani d . 1
H H10 0.2704 0.1748 0.7578 0.018 Uiso calc R 1
C C11 0.4030(3) 0.33832(18) 0.88976(16) 0.0178(4) Uani d . 1
H H11A 0.4788 0.3524 0.9782 0.021 Uiso calc R 1
H H11B 0.2591 0.3680 0.8887 0.021 Uiso calc R 1
C C12 0.5673(3) 0.42760(18) 0.80049(16) 0.0190(4) Uani d . 1
H H12A 0.4885 0.4178 0.7128 0.023 Uiso calc R 1
H H12B 0.6075 0.5270 0.8296 0.023 Uiso calc R 1
C C13 0.7888(3) 0.38188(18) 0.79954(17) 0.0197(4) Uani d . 1
H H13A 0.8902 0.4373 0.7386 0.024 Uiso calc R 1
H H13B 0.8746 0.4000 0.8856 0.024 Uiso calc R 1
C C14 0.7330(3) 0.22785(18) 0.76158(16) 0.0184(4) Uani d . 1
H H14A 0.8788 0.1998 0.7672 0.022 Uiso calc R 1
H H14B 0.6637 0.2117 0.6718 0.022 Uiso calc R 1
C C15 0.5639(3) 0.13813(18) 0.84782(16) 0.0166(4) Uani d . 1
H H15A 0.6398 0.1461 0.9360 0.020 Uiso calc R 1
H H15B 0.5238 0.0392 0.8174 0.020 Uiso calc R 1

loop_
_atom_site_aniso_label
_atom_site_aniso_U_11
_atom_site_aniso_U_22
_atom_site_aniso_U_33
_atom_site_aniso_U_12
_atom_site_aniso_U_13
_atom_site_aniso_U_23
C1 0.0186(9) 0.0177(9) 0.0079(8) 0.0082(7) 0.0026(6) 0.0007(6)
C2 0.0180(9) 0.0197(9) 0.0065(8) 0.0083(7) 0.0020(6) 0.0006(6)
C3 0.0197(9) 0.0159(9) 0.0085(8) 0.0046(7) 0.0031(6) -0.0002(6)
C4 0.0219(9) 0.0135(8) 0.0084(8) 0.0031(7) 0.0066(7) -0.0004(6)
C5 0.0230(9) 0.0215(9) 0.0100(8) 0.0071(7) 0.0044(7) -0.0016(7)
C6 0.0276(10) 0.0217(10) 0.0151(9) 0.0092(8) 0.0076(7) -0.0024(7)
C7 0.0317(11) 0.0208(9) 0.0101(8) 0.0051(8) 0.0067(7) -0.0047(7)
C8 0.0274(10) 0.0239(10) 0.0077(8) 0.0047(8) 0.0023(7) -0.0005(7)
C9 0.0254(10) 0.0220(9) 0.0078(8) 0.0091(7) 0.0043(7) -0.0002(7)
C10 0.0194(9) 0.0187(9) 0.0061(8) 0.0051(7) 0.0046(6) 0.0002(6)
C11 0.0220(9) 0.0197(9) 0.0138(8) 0.0071(7) 0.0093(7) 0.0008(7)
C12 0.0264(10) 0.0176(9) 0.0143(9) 0.0066(7) 0.0083(7) 0.0008(7)
C13 0.0215(9) 0.0221(10) 0.0155(9) 0.0045(7) 0.0081(7) 0.0027(7)
C14 0.0205(9) 0.0250(10) 0.0122(8) 0.0087(7) 0.0070(7) 0.0025(7)
C15 0.0215(9) 0.0179(9) 0.0112(8) 0.0059(7) 0.0045(7) 0.0017(7)

loop_
_atom_type_symbol
_atom_type_description
_atom_type_scat_dispersion_real
_atom_type_scat_dispersion_imag
_atom_type_scat_source
C C 0.0033 0.0016 'International Tables Vol C Tables 4.2.6.8 and 6.1.1.4'
H H 0.0000 0.0000 'International Tables Vol C Tables 4.2.6.8 and 6.1.1.4'

loop_
_geom_angle_atom_site_label_1
_geom_angle_atom_site_label_2
_geom_angle_atom_site_label_3
_geom_angle_site_symmetry_1
_geom_angle_site_symmetry_3
_geom_angle
C3 C1 C2 2_557 . 117.64(15)
C3 C1 C10 2_557 . 120.34(15)
C2 C1 C10 . . 122.00(14)
C3 C2 C1 . . 118.62(14)
C3 C2 C4 . . 117.96(14)
C1 C2 C4 . . 123.43(14)
C2 C3 C1 . 2_557 123.74(16)
C2 C3 H3 . . 118.1
C1 C3 H3 2_557 . 118.1
C2 C4 C9 . . 111.87(13)
C2 C4 C5 . . 111.95(13)
C9 C4 C5 . . 110.22(14)
C2 C4 H4 . . 107.5
C9 C4 H4 . . 107.5
C5 C4 H4 . . 107.5
C6 C5 C4 . . 111.24(14)
C6 C5 H5A . . 109.4
C4 C5 H5A . . 109.4
C6 C5 H5B . . 109.4
C4 C5 H5B . . 109.4
H5A C5 H5B . . 108.0
C7 C6 C5 . . 111.78(14)
C7 C6 H6A . . 109.3
C5 C6 H6A . . 109.3
C7 C6 H6B . . 109.3
C5 C6 H6B . . 109.3
H6A C6 H6B . . 107.9
C6 C7 C8 . . 110.76(14)
C6 C7 H7A . . 109.5
C8 C7 H7A . . 109.5
C6 C7 H7B . . 109.5
C8 C7 H7B . . 109.5
H7A C7 H7B . . 108.1
C7 C8 C9 . . 111.34(14)
C7 C8 H8A . . 109.4
C9 C8 H8A . . 109.4
C7 C8 H8B . . 109.4
C9 C8 H8B . . 109.4
H8A C8 H8B . . 108.0
C4 C9 C8 . . 111.79(14)
C4 C9 H9A . . 109.3
C8 C9 H9A . . 109.3
C4 C9 H9B . . 109.3
C8 C9 H9B . . 109.3
H9A C9 H9B . . 107.9
C1 C10 C11 . . 114.86(13)
C1 C10 C15 . . 111.62(13)
C11 C10 C15 . . 109.51(14)
C1 C10 H10 . . 106.8
C11 C10 H10 . . 106.8
C15 C10 H10 . . 106.8
C10 C11 C12 . . 110.82(13)
C10 C11 H11A . . 109.5
C12 C11 H11A . . 109.5
C10 C11 H11B . . 109.5
C12 C11 H11B . . 109.5
H11A C11 H11B . . 108.1
C13 C12 C11 . . 110.19(14)
C13 C12 H12A . . 109.6
C11 C12 H12A . . 109.6
C13 C12 H12B . . 109.6
C11 C12 H12B . . 109.6
H12A C12 H12B . . 108.1
C14 C13 C12 . . 111.15(15)
C14 C13 H13A . . 109.4
C12 C13 H13A . . 109.4
C14 C13 H13B . . 109.4
C12 C13 H13B . . 109.4
H13A C13 H13B . . 108.0
C13 C14 C15 . . 111.44(14)
C13 C14 H14A . . 109.3
C15 C14 H14A . . 109.3
C13 C14 H14B . . 109.3
C15 C14 H14B . . 109.3
H14A C14 H14B . . 108.0
C14 C15 C10 . . 111.17(14)
C14 C15 H15A . . 109.4
C10 C15 H15A . . 109.4
C14 C15 H15B . . 109.4
C10 C15 H15B . . 109.4
H15A C15 H15B . . 108.0

loop_
_geom_bond_atom_site_label_1
_geom_bond_atom_site_label_2
_geom_bond_site_symmetry_2
_geom_bond_distance
C1 C3 2_557 1.397(2)
C1 C2 . 1.402(2)
C1 C10 . 1.523(2)
C2 C3 . 1.395(2)
C2 C4 . 1.524(2)
C3 C1 2_557 1.397(2)
C3 H3 . 0.9500
C4 C9 . 1.529(2)
C4 C5 . 1.537(2)
C4 H4 . 1.0000
C5 C6 . 1.529(2)
C5 H5A . 0.9900
C5 H5B . 0.9900
C6 C7 . 1.522(3)
C6 H6A . 0.9900
C6 H6B . 0.9900
C7 C8 . 1.525(2)
C7 H7A . 0.9900
C7 H7B . 0.9900
C8 C9 . 1.531(2)
C8 H8A . 0.9900
C8 H8B . 0.9900
C9 H9A . 0.9900
C9 H9B . 0.9900
C10 C11 . 1.530(2)
C10 C15 . 1.535(2)
C10 H10 . 1.0000
C11 C12 . 1.532(2)
C11 H11A . 0.9900
C11 H11B . 0.9900
C12 C13 . 1.526(2)
C12 H12A . 0.9900
C12 H12B . 0.9900
C13 C14 . 1.519(2)
C13 H13A . 0.9900
C13 H13B . 0.9900
C14 C15 . 1.529(2)
C14 H14A . 0.9900
C14 H14B . 0.9900
C15 H15A . 0.9900
C15 H15B . 0.9900

loop_
_geom_torsion_atom_site_label_1
_geom_torsion_atom_site_label_2
_geom_torsion_atom_site_label_3
_geom_torsion_atom_site_label_4
_geom_torsion_site_symmetry_1
_geom_torsion_site_symmetry_4
_geom_torsion
C3 C1 C2 C3 2_557 . 0.3(3)
C10 C1 C2 C3 . . 179.24(15)
C3 C1 C2 C4 2_557 . -179.88(15)
C10 C1 C2 C4 . . -0.9(2)
C1 C2 C3 C1 . 2_557 -0.3(3)
C4 C2 C3 C1 . 2_557 179.86(15)
C3 C2 C4 C9 . . 59.29(19)
C1 C2 C4 C9 . . -120.57(17)
C3 C2 C4 C5 . . -65.00(19)
C1 C2 C4 C5 . . 115.15(17)
C2 C4 C5 C6 . . -179.65(14)
C9 C4 C5 C6 . . 55.15(18)
C4 C5 C6 C7 . . -55.97(19)
C5 C6 C7 C8 . . 55.61(19)
C6 C7 C8 C9 . . -55.23(19)
C2 C4 C9 C8 . . 179.42(14)
C5 C4 C9 C8 . . -55.33(18)
C7 C8 C9 C4 . . 55.87(19)
C3 C1 C10 C11 2_557 . -21.8(2)
C2 C1 C10 C11 . . 159.29(15)
C3 C1 C10 C15 2_557 . 103.66(18)
C2 C1 C10 C15 . . -75.29(19)
C1 C10 C11 C12 . . -175.25(14)
C15 C10 C11 C12 . . 58.25(18)
C10 C11 C12 C13 . . -58.39(19)
C11 C12 C13 C14 . . 56.47(18)
C12 C13 C14 C15 . . -55.38(19)
C13 C14 C15 C10 . . 55.66(19)
C1 C10 C15 C14 . . 175.04(13)
C11 C10 C15 C14 . . -56.63(17)
